data_7121921
loop_
_publ_author_name
'Liang, Xiao'
'Huang, Xin'
'Xiong, Mingteng'
'Shen, Kexin'
'Pan, Yuanjiang'

_publ_section_title
;
 Copper(i)-catalyzed N-H olefination of sulfonamides for N-sulfonyl
 enaminone synthesis.
;
_journal_issue 60
_journal_name_full 'Chemical communications (Cambridge, England)'
_journal_page_first 8403
_journal_page_last 8406
_journal_paper_doi 10.1039/c8cc04385j
_journal_volume 54
_journal_year 2018
_chemical_absolute_configuration unk
_chemical_formula_moiety 'C22 H34 N2 O3'
_chemical_formula_sum 'C22 H34 N2 O3'
_chemical_formula_weight 374.51
_space_group_crystal_system orthorhombic
_space_group_IT_number 19
_space_group_name_Hall 'P 2ac 2ab'
_space_group_name_H-M_alt 'P 21 21 21'
_symmetry_space_group_name_Hall 'P 2ac 2ab'
_symmetry_space_group_name_H-M 'P 21 21 21'
_atom_sites_solution_hydrogens geom
_atom_sites_solution_primary direct
_atom_sites_solution_secondary difmap
_audit_block_doi 10.5517/ccdc.csd.cc1zyzgc
_audit_creation_date 2016-01-06
_audit_creation_method
;
Olex2 1.2
(compiled 2014.03.20 svn.r2914 for OlexSys, GUI svn.r4816)
;
_audit_update_record
;
2018-05-29 deposited with the CCDC.
2018-07-05 downloaded from the CCDC.
;
_cell_angle_alpha 90.00
_cell_angle_beta 90.00
_cell_angle_gamma 90.00
_cell_formula_units_Z 4
_cell_length_a 7.9398(4)
_cell_length_b 12.1284(9)
_cell_length_c 22.1403(13)
_cell_measurement_reflns_used 3587
_cell_measurement_temperature 293(2)
_cell_measurement_theta_max 29.4975
_cell_measurement_theta_min 3.1511
_cell_volume 2132.0(2)
_computing_cell_refinement
;
CrysAlisPro, Agilent Technologies,
Version 1.171.35.11 (release 16-05-2011 CrysAlis171 .NET)
(compiled May 16 2011,17:55:39)
;
_computing_data_collection
;
CrysAlisPro, Agilent Technologies,
Version 1.171.35.11 (release 16-05-2011 CrysAlis171 .NET)
(compiled May 16 2011,17:55:39)
;
_computing_data_reduction
;
CrysAlisPro, Agilent Technologies,
Version 1.171.35.11 (release 16-05-2011 CrysAlis171 .NET)
(compiled May 16 2011,17:55:39)
;
_computing_molecular_graphics 'Olex2 (Dolomanov et al., 2009)'
_computing_publication_material 'Olex2 (Dolomanov et al., 2009)'
_computing_structure_refinement 'ShelXL (Sheldrick, 2008)'
_computing_structure_solution 'ShelXS (Sheldrick, 2008)'
_diffrn_ambient_temperature 293.15
_diffrn_detector_area_resol_mean 10.3592
_diffrn_measured_fraction_theta_full 0.997
_diffrn_measured_fraction_theta_max 0.997
_diffrn_measurement_device_type 'Xcalibur, Atlas, Gemini ultra'
_diffrn_measurement_method '\w scans'
_diffrn_orient_matrix_UB_11 -0.0351804000
_diffrn_orient_matrix_UB_12 0.0082930000
_diffrn_orient_matrix_UB_13 0.0291019000
_diffrn_orient_matrix_UB_21 -0.0172595000
_diffrn_orient_matrix_UB_22 -0.0572218000
_diffrn_orient_matrix_UB_23 0.0022216000
_diffrn_orient_matrix_UB_31 0.0802917000
_diffrn_orient_matrix_UB_32 -0.0086676000
_diffrn_orient_matrix_UB_33 0.0132242000
_diffrn_radiation_monochromator graphite
_diffrn_radiation_type MoK\a
_diffrn_radiation_wavelength 0.71073
_diffrn_reflns_av_R_equivalents 0.0324
_diffrn_reflns_av_unetI/netI 0.0233
_diffrn_reflns_limit_h_max 7
_diffrn_reflns_limit_h_min -9
_diffrn_reflns_limit_k_max 14
_diffrn_reflns_limit_k_min -13
_diffrn_reflns_limit_l_max 26
_diffrn_reflns_limit_l_min -26
_diffrn_reflns_number 13273
_diffrn_reflns_theta_full 25.34
_diffrn_reflns_theta_max 25.34
_diffrn_reflns_theta_min 3.16
_diffrn_source 'Enhance (Mo) X-ray Source'
_exptl_absorpt_coefficient_mu 0.077
_exptl_absorpt_correction_T_max 1.00000
_exptl_absorpt_correction_T_min 0.98488
_exptl_absorpt_correction_type multi-scan
_exptl_absorpt_process_details
;
CrysAlisPro, Agilent Technologies,
Version 1.171.35.11 (release 16-05-2011 CrysAlis171 .NET)
(compiled May 16 2011,17:55:39)
Empirical absorption correction using spherical harmonics,
 implemented in SCALE3 ABSPACK scaling algorithm.
;
_exptl_crystal_colour colourless
_exptl_crystal_colour_primary colourless
_exptl_crystal_density_diffrn 1.167
_exptl_crystal_density_method 'not measured'
_exptl_crystal_description block
_exptl_crystal_F_000 816
_exptl_crystal_size_max 0.39
_exptl_crystal_size_mid 0.36
_exptl_crystal_size_min 0.35
_refine_diff_density_max 0.100
_refine_diff_density_min -0.138
_refine_diff_density_rms 0.029
_refine_ls_abs_structure_details 'Flack H D (1983), Acta Cryst. A39, 876-881'
_refine_ls_abs_structure_Flack 0.0(16)
_refine_ls_extinction_method none
_refine_ls_goodness_of_fit_ref 1.026
_refine_ls_hydrogen_treatment constr
_refine_ls_matrix_type full
_refine_ls_number_parameters 248
_refine_ls_number_reflns 2243
_refine_ls_number_restraints 0
_refine_ls_restrained_S_all 1.026
_refine_ls_R_factor_all 0.0514
_refine_ls_R_factor_gt 0.0369
_refine_ls_shift/su_max 0.000
_refine_ls_shift/su_mean 0.000
_refine_ls_structure_factor_coef Fsqd
_refine_ls_weighting_details 'calc w=1/[\s^2^(Fo^2^)+(0.0467P)^2^+0.2507P] where P=(Fo^2^+2Fc^2^)/3'
_refine_ls_weighting_scheme calc
_refine_ls_wR_factor_gt 0.0844
_refine_ls_wR_factor_ref 0.0919
_reflns_number_gt 1829
_reflns_number_total 2243
_reflns_threshold_expression >2sigma(I)
_cod_data_source_file c8cc04385j2.cif
_cod_data_source_block 160104_hx160105
_cod_depositor_comments 'Adding full bibliography for 7121921.cif.'
_cod_database_code 7121921
_chemical_oxdiff_formula 'c10 h10 n2 o8'
_reflns_odcompleteness_completeness 99.60
_reflns_odcompleteness_iscentric 1
_reflns_odcompleteness_theta 26.32
_olex2_refinement_description
;
1. Fixed Uiso
 At 1.2 times of:
  All C(H) groups, All C(H,H) groups
 At 1.5 times of:
  All C(H,H,H) groups
2.a Ternary CH refined with riding coordinates:
 C10(H10)
2.b Secondary CH2 refined with riding coordinates:
 C2(H2A,H2B), C3(H3A,H3B), C4(H4A,H4B), C18(H18A,H18B), C19(H19A,H19B),
 C20(H20A,H20B), C21(H21A,H21B), C22(H22A,H22B)
2.c Aromatic/amide H refined with riding coordinates:
 C13(H13), C14(H14), C15(H15), C16(H16), C17(H17)
2.d Idealised Me refined as rotating group:
 C6(H6A,H6B,H6C), C7(H7A,H7B,H7C), C8(H8A,H8B,H8C), C9(H9A,H9B,H9C)
;

loop_
_space_group_symop_id
_space_group_symop_operation_xyz
1 'x, y, z'
2 '-x+1/2, -y, z+1/2'
3 'x+1/2, -y+1/2, -z'
4 '-x, y+1/2, -z+1/2'

loop_
_atom_site_label
_atom_site_type_symbol
_atom_site_fract_x
_atom_site_fract_y
_atom_site_fract_z
_atom_site_U_iso_or_equiv
_atom_site_adp_type
_atom_site_occupancy
_atom_site_calc_flag
_atom_site_refinement_flags_posn
O1 O 0.1549(2) 0.57140(13) 0.18485(6) 0.0422(4) Uani 1 d .
O2 O -0.0894(3) 0.51186(19) 0.10325(8) 0.0724(6) Uani 1 d .
O3 O 0.4746(3) 0.34913(18) -0.05541(9) 0.0746(6) Uani 1 d .
N1 N 0.2225(2) 0.67345(15) 0.20997(8) 0.0373(4) Uani 1 d .
N2 N 0.3059(3) 0.42371(16) 0.04988(8) 0.0447(5) Uani 1 d .
C1 C 0.0769(3) 0.7476(2) 0.22365(11) 0.0485(6) Uani 1 d .
C2 C 0.1491(4) 0.8499(2) 0.25487(12) 0.0558(7) Uani 1 d .
H2A H 0.2169 0.8906 0.2261 0.067 Uiso 1 calc R
H2B H 0.0567 0.8971 0.2672 0.067 Uiso 1 calc R
C3 C 0.2555(3) 0.8236(2) 0.30938(12) 0.0572(7) Uani 1 d .
H3A H 0.1871 0.7885 0.3401 0.069 Uiso 1 calc R
H3B H 0.3019 0.8910 0.3261 0.069 Uiso 1 calc R
C4 C 0.3963(3) 0.7475(2) 0.29040(12) 0.0561(7) Uani 1 d .
H4A H 0.4633 0.7290 0.3256 0.067 Uiso 1 calc R
H4B H 0.4688 0.7861 0.2622 0.067 Uiso 1 calc R
C5 C 0.3347(3) 0.64114(19) 0.26104(10) 0.0444(6) Uani 1 d .
C6 C 0.0051(4) 0.7837(3) 0.16279(13) 0.0808(10) Uani 1 d .
H6A H 0.0955 0.8051 0.1365 0.121 Uiso 1 calc GR
H6B H -0.0695 0.8451 0.1686 0.121 Uiso 1 calc GR
H6C H -0.0559 0.7236 0.1450 0.121 Uiso 1 calc GR
C7 C -0.0649(3) 0.6972(3) 0.26135(15) 0.0745(9) Uani 1 d .
H7A H -0.0909 0.6249 0.2463 0.112 Uiso 1 calc GR
H7B H -0.1632 0.7430 0.2587 0.112 Uiso 1 calc GR
H7C H -0.0297 0.6918 0.3027 0.112 Uiso 1 calc GR
C8 C 0.2549(4) 0.5644(2) 0.30785(12) 0.0689(8) Uani 1 d .
H8A H 0.1720 0.6044 0.3306 0.103 Uiso 1 calc GR
H8B H 0.3404 0.5373 0.3346 0.103 Uiso 1 calc GR
H8C H 0.2020 0.5035 0.2876 0.103 Uiso 1 calc GR
C9 C 0.4865(3) 0.5822(2) 0.23423(13) 0.0651(8) Uani 1 d .
H9A H 0.4542 0.5094 0.2216 0.098 Uiso 1 calc GR
H9B H 0.5738 0.5771 0.2641 0.098 Uiso 1 calc GR
H9C H 0.5273 0.6229 0.2000 0.098 Uiso 1 calc GR
C10 C 0.1954(3) 0.5598(2) 0.12230(9) 0.0427(5) Uani 1 d .
H10 H 0.2701 0.6194 0.1090 0.051 Uiso 1 calc R
C11 C 0.0352(3) 0.5566(2) 0.08389(10) 0.0467(6) Uani 1 d .
C12 C 0.0363(3) 0.60199(19) 0.02121(10) 0.0421(5) Uani 1 d .
C13 C 0.1325(3) 0.6925(2) 0.00386(11) 0.0497(6) Uani 1 d .
H13 H 0.2018 0.7274 0.0318 0.060 Uiso 1 calc R
C14 C 0.1251(4) 0.7308(2) -0.05503(12) 0.0607(7) Uani 1 d .
H14 H 0.1877 0.7922 -0.0663 0.073 Uiso 1 calc R
C15 C 0.0260(4) 0.6785(3) -0.09666(12) 0.0668(8) Uani 1 d .
H15 H 0.0225 0.7040 -0.1363 0.080 Uiso 1 calc R
C16 C -0.0685(4) 0.5882(3) -0.08019(12) 0.0630(8) Uani 1 d .
H16 H -0.1344 0.5523 -0.1088 0.076 Uiso 1 calc R
C17 C -0.0658(3) 0.5508(2) -0.02141(11) 0.0531(6) Uani 1 d .
H17 H -0.1325 0.4912 -0.0102 0.064 Uiso 1 calc R
C18 C 0.2795(4) 0.4473(2) 0.11362(11) 0.0541(7) Uani 1 d .
H18A H 0.3870 0.4466 0.1344 0.065 Uiso 1 calc R
H18B H 0.2091 0.3904 0.1312 0.065 Uiso 1 calc R
C19 C 0.4462(3) 0.4839(2) 0.02399(12) 0.0578(7) Uani 1 d .
H19A H 0.5503 0.4607 0.0431 0.069 Uiso 1 calc R
H19B H 0.4318 0.5622 0.0312 0.069 Uiso 1 calc R
C20 C 0.4554(4) 0.4625(2) -0.04279(12) 0.0644(8) Uani 1 d .
H20A H 0.3533 0.4893 -0.0619 0.077 Uiso 1 calc R
H20B H 0.5497 0.5028 -0.0597 0.077 Uiso 1 calc R
C21 C 0.3419(5) 0.2885(2) -0.02911(13) 0.0768(9) Uani 1 d .
H21A H 0.3590 0.2106 -0.0371 0.092 Uiso 1 calc R
H21B H 0.2364 0.3101 -0.0478 0.092 Uiso 1 calc R
C22 C 0.3301(4) 0.3064(2) 0.03821(11) 0.0599(7) Uani 1 d .
H22A H 0.2363 0.2648 0.0545 0.072 Uiso 1 calc R
H22B H 0.4326 0.2811 0.0576 0.072 Uiso 1 calc R

loop_
_atom_site_aniso_label
_atom_site_aniso_U_11
_atom_site_aniso_U_22
_atom_site_aniso_U_33
_atom_site_aniso_U_23
_atom_site_aniso_U_13
_atom_site_aniso_U_12
O1 0.0520(9) 0.0425(9) 0.0321(8) -0.0002(7) -0.0006(7) -0.0051(8)
O2 0.0674(13) 0.0994(16) 0.0505(11) 0.0179(11) -0.0060(9) -0.0345(12)
O3 0.0935(15) 0.0727(14) 0.0576(12) -0.0069(10) 0.0160(11) 0.0208(12)
N1 0.0429(10) 0.0353(10) 0.0338(10) -0.0006(8) -0.0021(8) -0.0017(8)
N2 0.0530(11) 0.0431(11) 0.0379(10) -0.0041(9) -0.0013(9) 0.0005(10)
C1 0.0449(13) 0.0511(14) 0.0493(14) -0.0063(12) -0.0040(10) 0.0104(11)
C2 0.0659(16) 0.0465(15) 0.0549(16) -0.0060(12) 0.0064(13) 0.0093(13)
C3 0.0683(17) 0.0521(15) 0.0514(15) -0.0141(13) 0.0012(13) -0.0051(13)
C4 0.0565(15) 0.0581(16) 0.0537(16) -0.0110(13) -0.0084(12) -0.0025(13)
C5 0.0470(13) 0.0457(14) 0.0404(13) 0.0003(11) -0.0093(10) 0.0002(11)
C6 0.098(2) 0.076(2) 0.069(2) -0.0131(17) -0.0284(17) 0.0460(19)
C7 0.0444(15) 0.084(2) 0.095(2) -0.0214(19) 0.0132(15) -0.0021(15)
C8 0.101(2) 0.0604(17) 0.0453(15) 0.0158(14) -0.0117(15) -0.0056(17)
C9 0.0577(16) 0.0669(18) 0.0708(19) -0.0121(15) -0.0188(14) 0.0161(14)
C10 0.0519(13) 0.0464(13) 0.0298(11) 0.0005(10) -0.0017(10) -0.0013(11)
C11 0.0525(14) 0.0464(14) 0.0412(13) 0.0024(12) -0.0039(11) -0.0064(12)
C12 0.0429(12) 0.0465(14) 0.0369(12) 0.0016(10) -0.0033(10) 0.0046(11)
C13 0.0540(14) 0.0501(14) 0.0450(14) 0.0031(12) 0.0009(11) 0.0016(12)
C14 0.0690(17) 0.0616(17) 0.0516(16) 0.0169(14) 0.0138(13) 0.0110(14)
C15 0.0749(19) 0.086(2) 0.0391(15) 0.0164(15) 0.0030(14) 0.0271(18)
C16 0.0647(17) 0.083(2) 0.0411(15) -0.0040(15) -0.0127(13) 0.0141(16)
C17 0.0495(14) 0.0619(17) 0.0478(15) 0.0015(13) -0.0079(11) 0.0027(12)
C18 0.0706(16) 0.0535(16) 0.0383(13) -0.0002(12) -0.0060(12) 0.0099(13)
C19 0.0539(15) 0.0606(17) 0.0590(17) -0.0064(14) -0.0028(13) -0.0044(13)
C20 0.0660(17) 0.070(2) 0.0575(17) 0.0012(14) 0.0107(14) 0.0000(15)
C21 0.119(3) 0.0527(18) 0.0588(18) -0.0132(14) 0.0054(19) 0.0029(19)
C22 0.0814(18) 0.0460(15) 0.0524(16) -0.0036(12) 0.0037(14) 0.0058(14)

loop_
_atom_type_symbol
_atom_type_description
_atom_type_scat_dispersion_real
_atom_type_scat_dispersion_imag
_atom_type_scat_source
C C 0.0033 0.0016 'International Tables Vol C Tables 4.2.6.8 and 6.1.1.4'
H H 0.0000 0.0000 'International Tables Vol C Tables 4.2.6.8 and 6.1.1.4'
N N 0.0061 0.0033 'International Tables Vol C Tables 4.2.6.8 and 6.1.1.4'
O O 0.0106 0.0060 'International Tables Vol C Tables 4.2.6.8 and 6.1.1.4'

loop_
_geom_angle_atom_site_label_1
_geom_angle_atom_site_label_2
_geom_angle_atom_site_label_3
_geom_angle
C10 O1 N1 111.72(16)
C21 O3 C20 110.2(2)
O1 N1 C1 107.63(16)
O1 N1 C5 106.60(15)
C5 N1 C1 117.78(17)
C18 N2 C22 112.5(2)
C19 N2 C18 113.3(2)
C19 N2 C22 108.6(2)
N1 C1 C2 106.80(18)
N1 C1 C6 106.38(19)
N1 C1 C7 116.0(2)
C6 C1 C2 107.8(2)
C6 C1 C7 108.8(2)
C7 C1 C2 110.7(2)
C1 C2 H2A 108.8
C1 C2 H2B 108.8
H2A C2 H2B 107.7
C3 C2 C1 113.6(2)
C3 C2 H2A 108.8
C3 C2 H2B 108.8
C2 C3 H3A 109.9
C2 C3 H3B 109.9
C2 C3 C4 108.7(2)
H3A C3 H3B 108.3
C4 C3 H3A 109.9
C4 C3 H3B 109.9
C3 C4 H4A 108.9
C3 C4 H4B 108.9
C3 C4 C5 113.5(2)
H4A C4 H4B 107.7
C5 C4 H4A 108.9
C5 C4 H4B 108.9
N1 C5 C4 107.00(19)
N1 C5 C8 115.19(19)
N1 C5 C9 107.50(18)
C4 C5 C8 111.0(2)
C9 C5 C4 108.0(2)
C9 C5 C8 107.9(2)
C1 C6 H6A 109.5
C1 C6 H6B 109.5
C1 C6 H6C 109.5
H6A C6 H6B 109.5
H6A C6 H6C 109.5
H6B C6 H6C 109.5
C1 C7 H7A 109.5
C1 C7 H7B 109.5
C1 C7 H7C 109.5
H7A C7 H7B 109.5
H7A C7 H7C 109.5
H7B C7 H7C 109.5
C5 C8 H8A 109.5
C5 C8 H8B 109.5
C5 C8 H8C 109.5
H8A C8 H8B 109.5
H8A C8 H8C 109.5
H8B C8 H8C 109.5
C5 C9 H9A 109.5
C5 C9 H9B 109.5
C5 C9 H9C 109.5
H9A C9 H9B 109.5
H9A C9 H9C 109.5
H9B C9 H9C 109.5
O1 C10 H10 110.8
O1 C10 C11 110.76(19)
O1 C10 C18 107.90(18)
C11 C10 H10 110.8
C11 C10 C18 105.67(19)
C18 C10 H10 110.8
O2 C11 C10 119.7(2)
O2 C11 C12 120.0(2)
C12 C11 C10 120.2(2)
C13 C12 C11 123.4(2)
C17 C12 C11 117.6(2)
C17 C12 C13 119.0(2)
C12 C13 H13 120.0
C14 C13 C12 120.0(3)
C14 C13 H13 120.0
C13 C14 H14 119.9
C15 C14 C13 120.2(3)
C15 C14 H14 119.9
C14 C15 H15 119.9
C14 C15 C16 120.3(3)
C16 C15 H15 119.9
C15 C16 H16 119.9
C15 C16 C17 120.2(3)
C17 C16 H16 119.9
C12 C17 H17 119.9
C16 C17 C12 120.2(3)
C16 C17 H17 119.9
N2 C18 C10 111.08(19)
N2 C18 H18A 109.4
N2 C18 H18B 109.4
C10 C18 H18A 109.4
C10 C18 H18B 109.4
H18A C18 H18B 108.0
N2 C19 H19A 109.7
N2 C19 H19B 109.7
N2 C19 C20 109.9(2)
H19A C19 H19B 108.2
C20 C19 H19A 109.7
C20 C19 H19B 109.7
O3 C20 C19 111.6(2)
O3 C20 H20A 109.3
O3 C20 H20B 109.3
C19 C20 H20A 109.3
C19 C20 H20B 109.3
H20A C20 H20B 108.0
O3 C21 H21A 109.2
O3 C21 H21B 109.2
O3 C21 C22 112.2(3)
H21A C21 H21B 107.9
C22 C21 H21A 109.2
C22 C21 H21B 109.2
N2 C22 C21 108.9(2)
N2 C22 H22A 109.9
N2 C22 H22B 109.9
C21 C22 H22A 109.9
C21 C22 H22B 109.9
H22A C22 H22B 108.3

loop_
_geom_bond_atom_site_label_1
_geom_bond_atom_site_label_2
_geom_bond_distance
O1 N1 1.459(2)
O1 C10 1.429(2)
O2 C11 1.207(3)
O3 C20 1.412(3)
O3 C21 1.411(4)
N1 C1 1.496(3)
N1 C5 1.492(3)
N2 C18 1.455(3)
N2 C19 1.449(3)
N2 C22 1.459(3)
C1 C2 1.531(4)
C1 C6 1.527(4)
C1 C7 1.530(4)
C2 H2A 0.9700
C2 H2B 0.9700
C2 C3 1.507(4)
C3 H3A 0.9700
C3 H3B 0.9700
C3 C4 1.510(4)
C4 H4A 0.9700
C4 H4B 0.9700
C4 C5 1.525(3)
C5 C8 1.530(4)
C5 C9 1.522(3)
C6 H6A 0.9600
C6 H6B 0.9600
C6 H6C 0.9600
C7 H7A 0.9600
C7 H7B 0.9600
C7 H7C 0.9600
C8 H8A 0.9600
C8 H8B 0.9600
C8 H8C 0.9600
C9 H9A 0.9600
C9 H9B 0.9600
C9 H9C 0.9600
C10 H10 0.9800
C10 C11 1.530(3)
C10 C18 1.532(3)
C11 C12 1.493(3)
C12 C13 1.392(3)
C12 C17 1.390(3)
C13 H13 0.9300
C13 C14 1.385(3)
C14 H14 0.9300
C14 C15 1.368(4)
C15 H15 0.9300
C15 C16 1.377(4)
C16 H16 0.9300
C16 C17 1.378(4)
C17 H17 0.9300
C18 H18A 0.9700
C18 H18B 0.9700
C19 H19A 0.9700
C19 H19B 0.9700
C19 C20 1.503(4)
C20 H20A 0.9700
C20 H20B 0.9700
C21 H21A 0.9700
C21 H21B 0.9700
C21 C22 1.509(4)
C22 H22A 0.9700
C22 H22B 0.9700

loop_
_geom_torsion_atom_site_label_1
_geom_torsion_atom_site_label_2
_geom_torsion_atom_site_label_3
_geom_torsion_atom_site_label_4
_geom_torsion
O1 N1 C1 C2 175.25(17)
O1 N1 C1 C6 -69.8(2)
O1 N1 C1 C7 51.3(2)
O1 N1 C5 C4 -176.11(17)
O1 N1 C5 C8 -52.2(2)
O1 N1 C5 C9 68.0(2)
O1 C10 C11 O2 -35.7(3)
O1 C10 C11 C12 148.3(2)
O1 C10 C18 N2 173.0(2)
O2 C11 C12 C13 150.2(3)
O2 C11 C12 C17 -29.3(4)
O3 C21 C22 N2 58.4(4)
N1 O1 C10 C11 -118.01(19)
N1 O1 C10 C18 126.79(19)
N1 C1 C2 C3 -54.1(3)
N2 C19 C20 O3 -58.8(3)
C1 N1 C5 C4 -55.2(3)
C1 N1 C5 C8 68.7(3)
C1 N1 C5 C9 -171.0(2)
C1 C2 C3 C4 57.0(3)
C2 C3 C4 C5 -57.2(3)
C3 C4 C5 N1 54.6(3)
C3 C4 C5 C8 -71.9(3)
C3 C4 C5 C9 170.1(2)
C5 N1 C1 C2 54.8(3)
C5 N1 C1 C6 169.8(2)
C5 N1 C1 C7 -69.1(3)
C6 C1 C2 C3 -168.1(2)
C7 C1 C2 C3 73.0(3)
C10 O1 N1 C1 110.99(19)
C10 O1 N1 C5 -121.79(18)
C10 C11 C12 C13 -33.8(3)
C10 C11 C12 C17 146.7(2)
C11 C10 C18 N2 54.5(3)
C11 C12 C13 C14 -179.1(2)
C11 C12 C17 C16 -179.2(2)
C12 C13 C14 C15 -1.4(4)
C13 C12 C17 C16 1.3(4)
C13 C14 C15 C16 0.7(4)
C14 C15 C16 C17 0.9(4)
C15 C16 C17 C12 -1.9(4)
C17 C12 C13 C14 0.3(4)
C18 N2 C19 C20 -175.1(2)
C18 N2 C22 C21 175.3(2)
C18 C10 C11 O2 80.9(3)
C18 C10 C11 C12 -95.1(3)
C19 N2 C18 C10 76.1(3)
C19 N2 C22 C21 -58.5(3)
C20 O3 C21 C22 -57.0(3)
C21 O3 C20 C19 56.7(3)
C22 N2 C18 C10 -160.2(2)
C22 N2 C19 C20 59.1(3)
